data_2018344
loop_
_publ_author_name
'P\'erez, Hiram'
'Corr\^ea, Rodrigo S.'
'Plut\'in, Ana Mar\'ia'
'O'Reilly, Beatriz'
'Andrade, Marcelo B.'

_publ_section_title
;
 Probing the relationships between molecular conformation and
 intermolecular contacts in
 <i>N</i>,<i>N</i>-dibenzyl-<i>N</i>'-(furan-2-carbonyl)thiourea
;
_journal_coeditor_code FA3263
_journal_issue 1
_journal_name_full 'Acta Crystallographica Section C'
_journal_page_first o19
_journal_page_last o22
_journal_paper_doi 10.1107/S0108270111052620
_journal_volume 68
_journal_year 2012
_chemical_formula_iupac 'C20 H18 N2 O2 S'
_chemical_formula_moiety 'C20 H18 N2 O2 S'
_chemical_formula_sum 'C20 H18 N2 O2 S'
_chemical_formula_weight 350.42
_chemical_name_systematic
;
<i>N</i>,<i>N</i>-dibenzyl-<i>N</i>'-(furan-2-carbonyl)thiourea
;
_space_group_IT_number 14
_symmetry_cell_setting monoclinic
_symmetry_space_group_name_Hall '-P 2ybc'
_symmetry_space_group_name_H-M 'P 1 21/c 1'
_atom_sites_solution_hydrogens geom
_atom_sites_solution_primary direct
_atom_sites_solution_secondary difmap
_audit_creation_method 'WinGX routine CIF_UPDATE'
_cell_angle_alpha 90
_cell_angle_beta 97.5380(10)
_cell_angle_gamma 90
_cell_formula_units_Z 4
_cell_length_a 10.0449(2)
_cell_length_b 7.55270(10)
_cell_length_c 24.3945(5)
_cell_measurement_reflns_used 18661
_cell_measurement_temperature 294(2)
_cell_measurement_theta_max 27.485
_cell_measurement_theta_min 2.91
_cell_volume 1834.72(6)
_computing_cell_refinement 'SCALEPACK (Otwinowski & Minor, 1997)'
_computing_data_collection 'COLLECT (Enraf--Nonius, 2000)'
_computing_data_reduction
;
DENZO (Otwinowski & Minor, 1997) and SCALEPACK (Otwinowski & Minor,
1997)
;
_computing_molecular_graphics
;
ORTEP-3 for Windows (Farrugia, 1997), Mercury (Macrae <i>et al.</i>,
2008)
and CrystalExplorer (Wolff <i>et al.</i>, 2005)
;
_computing_publication_material 'WinGX (Farrugia, 1999)'
_computing_structure_refinement 'SHELXL97 (Sheldrick, 2008)'
_computing_structure_solution 'SHELXS97 (Sheldrick, 2008)'
_diffrn_ambient_temperature 294(2)
_diffrn_detector_area_resol_mean 9
_diffrn_measured_fraction_theta_full 0.992
_diffrn_measured_fraction_theta_max 0.964
_diffrn_measurement_device_type 'Nonius KappaCCD'
_diffrn_measurement_method 'CCD rotation images, thick slices'
_diffrn_radiation_monochromator graphite
_diffrn_radiation_type MoK\a
_diffrn_radiation_wavelength 0.71073
_diffrn_reflns_av_R_equivalents 0.0382
_diffrn_reflns_limit_h_max 9
_diffrn_reflns_limit_h_min -12
_diffrn_reflns_limit_k_max 9
_diffrn_reflns_limit_k_min -9
_diffrn_reflns_limit_l_max 31
_diffrn_reflns_limit_l_min -31
_diffrn_reflns_number 11569
_diffrn_reflns_reduction_process
;
 Scaled and merged with SORTAV
 R.H. Blessing, (1987) Cryst. Rev. 1, 3-58
 R.H. Blessing, (1989) J. Appl. Cryst. 22, 396-397
;
_diffrn_reflns_theta_full 25
_diffrn_reflns_theta_max 27.51
_diffrn_reflns_theta_min 3.18
_exptl_absorpt_coefficient_mu 0.191
_exptl_absorpt_correction_T_max 0.983
_exptl_absorpt_correction_T_min 0.959
_exptl_absorpt_correction_type gaussian
_exptl_absorpt_process_details
;
(based on crystal morphology; Coppens <i>et al.</i>, 1965)
;
_exptl_crystal_colour colourless
_exptl_crystal_density_diffrn 1.269
_exptl_crystal_density_method 'not measured'
_exptl_crystal_description prism
_exptl_crystal_F_000 736
_exptl_crystal_size_max 0.23
_exptl_crystal_size_mid 0.21
_exptl_crystal_size_min 0.09
_refine_diff_density_max 0.133
_refine_diff_density_min -0.209
_refine_ls_extinction_method none
_refine_ls_goodness_of_fit_ref 1.039
_refine_ls_hydrogen_treatment constr
_refine_ls_matrix_type full
_refine_ls_number_parameters 226
_refine_ls_number_reflns 4061
_refine_ls_number_restraints 0
_refine_ls_restrained_S_all 1.039
_refine_ls_R_factor_all 0.0817
_refine_ls_R_factor_gt 0.045
_refine_ls_shift/su_max 0
_refine_ls_shift/su_mean 0
_refine_ls_structure_factor_coef Fsqd
_refine_ls_weighting_details 'calc w = 1/[\s^2^(Fo^2^)+(0.0578P)^2^+0.1910P] where P=(Fo^2^+2Fc^2^)/3'
_refine_ls_weighting_scheme calc
_refine_ls_wR_factor_ref 0.1238
_reflns_number_gt 2616
_reflns_number_total 4061
_reflns_threshold_expression I>2\s(I)
_cod_data_source_file fa3263.cif
_cod_data_source_block I
_cod_original_sg_symbol_Hall -P2ybc
_cod_original_sg_symbol_H-M 'P 21/c'
_cod_database_code 2018344
_cod_database_fobs_code 2018344

loop_
_symmetry_equiv_pos_as_xyz
'x, y, z'
'-x, y+1/2, -z+1/2'
'-x, -y, -z'
'x, -y+1/2, z+1/2'

loop_
_atom_site_type_symbol
_atom_site_label
_atom_site_fract_x
_atom_site_fract_y
_atom_site_fract_z
_atom_site_U_iso_or_equiv
_atom_site_adp_type
_atom_site_calc_flag
_atom_site_refinement_flags
_atom_site_occupancy
C C1 1.03450(16) 0.4444(2) 0.10816(7) 0.0529(4) Uani d . 1
C C2 0.95953(15) 0.2518(2) 0.17915(6) 0.0483(4) Uani d . 1
C C3 1.11098(17) 0.6053(2) 0.10191(7) 0.0545(4) Uani d . 1
C C4 1.1566(2) 0.6799(3) 0.05781(8) 0.0700(5) Uani d . 1
H H4 1.1452 0.6375 0.0217 0.084 Uiso calc R 1
C C5 1.2251(2) 0.8356(3) 0.07741(10) 0.0864(7) Uani d . 1
H H5 1.2677 0.9157 0.0566 0.104 Uiso calc R 1
C C6 1.2169(3) 0.8458(3) 0.13116(11) 0.0920(7) Uani d . 1
H H6 1.2541 0.9361 0.1542 0.11 Uiso calc R 1
C C7 0.74346(17) 0.2952(3) 0.11883(7) 0.0624(5) Uani d . 1
H H7A 0.7194 0.2368 0.0835 0.075 Uiso calc R 1
H H7B 0.7819 0.4096 0.1119 0.075 Uiso calc R 1
C C8 0.61934(17) 0.3213(2) 0.14655(7) 0.0582(4) Uani d . 1
C C9 0.6249(2) 0.4115(3) 0.19596(9) 0.0799(6) Uani d . 1
H H9 0.7071 0.4531 0.2131 0.096 Uiso calc R 1
C C10 0.5104(2) 0.4411(4) 0.22045(10) 0.0932(7) Uani d . 1
H H10 0.5159 0.5023 0.2538 0.112 Uiso calc R 1
C C11 0.3893(2) 0.3805(3) 0.19575(11) 0.0904(7) Uani d . 1
H H11 0.3121 0.4006 0.2121 0.109 Uiso calc R 1
C C12 0.38173(19) 0.2911(3) 0.14748(11) 0.0816(6) Uani d . 1
H H12 0.299 0.2494 0.1309 0.098 Uiso calc R 1
C C13 0.49593(18) 0.2607(3) 0.12219(9) 0.0692(5) Uani d . 1
H H13 0.4892 0.1995 0.0889 0.083 Uiso calc R 1
C C14 0.80012(18) 0.0082(2) 0.16659(7) 0.0629(5) Uani d . 1
H H14A 0.7275 0.0171 0.189 0.075 Uiso calc R 1
H H14B 0.874 -0.0533 0.1882 0.075 Uiso calc R 1
C C15 0.75309(18) -0.0988(2) 0.11559(7) 0.0577(4) Uani d . 1
C C16 0.8322(2) -0.1175(3) 0.07395(8) 0.0763(6) Uani d . 1
H H16 0.9143 -0.0592 0.0762 0.092 Uiso calc R 1
C C17 0.7896(3) -0.2234(4) 0.02866(9) 0.0959(7) Uani d . 1
H H17 0.8431 -0.236 0.0005 0.115 Uiso calc R 1
C C18 0.6687(3) -0.3095(3) 0.02523(11) 0.1004(9) Uani d . 1
H H18 0.6408 -0.3814 -0.0051 0.12 Uiso calc R 1
C C19 0.5896(3) -0.2905(3) 0.06579(12) 0.0941(7) Uani d . 1
H H19 0.5071 -0.348 0.063 0.113 Uiso calc R 1
C C20 0.6313(2) -0.1859(3) 0.11113(9) 0.0740(5) Uani d . 1
H H20 0.577 -0.174 0.139 0.089 Uiso calc R 1
N N1 1.00097(13) 0.41714(17) 0.16030(5) 0.0510(3) Uani d . 1
H H1 1.0391 0.4902 0.1895 0.061 Uiso d R 1
N N2 0.84419(14) 0.18744(17) 0.15376(5) 0.0541(4) Uani d . 1
O O1 1.00404(14) 0.34197(17) 0.07019(5) 0.0715(4) Uani d . 1
O O2 1.14685(14) 0.70610(17) 0.14798(5) 0.0741(4) Uani d . 1
S S1 1.05719(5) 0.15666(6) 0.231130(18) 0.06310(18) Uani d . 1

loop_
_atom_site_aniso_label
_atom_site_aniso_U_11
_atom_site_aniso_U_22
_atom_site_aniso_U_33
_atom_site_aniso_U_12
_atom_site_aniso_U_13
_atom_site_aniso_U_23
C1 0.0556(10) 0.0609(10) 0.0429(9) 0.0007(8) 0.0089(7) 0.0016(8)
C2 0.0538(9) 0.0525(9) 0.0399(8) 0.0020(7) 0.0107(7) -0.0013(7)
C3 0.0558(10) 0.0588(10) 0.0497(10) -0.0010(8) 0.0099(8) 0.0024(8)
C4 0.0767(13) 0.0769(14) 0.0586(11) -0.0038(10) 0.0169(10) 0.0082(9)
C5 0.0931(16) 0.0760(14) 0.0936(17) -0.0178(12) 0.0255(13) 0.0166(12)
C6 0.1121(19) 0.0731(14) 0.0923(17) -0.0351(13) 0.0200(14) -0.0006(12)
C7 0.0563(10) 0.0730(12) 0.0555(10) 0.0013(9) -0.0013(8) 0.0162(9)
C8 0.0510(10) 0.0626(11) 0.0587(10) -0.0033(8) -0.0013(8) 0.0080(8)
C9 0.0617(12) 0.1020(16) 0.0738(13) -0.0152(11) 0.0005(10) -0.0101(12)
C10 0.0822(16) 0.1139(19) 0.0851(15) -0.0006(14) 0.0170(13) -0.0178(14)
C11 0.0633(14) 0.1029(18) 0.1074(19) 0.0072(12) 0.0199(13) 0.0064(15)
C12 0.0490(11) 0.0783(14) 0.1144(19) -0.0026(10) -0.0009(11) 0.0075(13)
C13 0.0598(11) 0.0641(11) 0.0792(13) 0.0008(9) -0.0082(9) 0.0019(10)
C14 0.0690(11) 0.0622(11) 0.0565(10) -0.0107(9) 0.0051(8) 0.0105(9)
C15 0.0565(10) 0.0572(10) 0.0580(10) 0.0030(8) 0.0025(8) 0.0080(8)
C16 0.0709(13) 0.0886(15) 0.0701(13) 0.0067(10) 0.0126(10) 0.0002(11)
C17 0.126(2) 0.0963(17) 0.0671(14) 0.0294(17) 0.0197(14) -0.0037(13)
C18 0.134(2) 0.0694(15) 0.0864(18) 0.0148(15) -0.0287(17) -0.0125(13)
C19 0.0880(17) 0.0718(15) 0.114(2) -0.0088(12) -0.0181(15) -0.0072(14)
C20 0.0671(12) 0.0649(12) 0.0895(15) -0.0076(10) 0.0085(10) -0.0009(11)
N1 0.0627(8) 0.0521(8) 0.0386(7) -0.0057(6) 0.0078(6) 0.0003(6)
N2 0.0539(8) 0.0576(8) 0.0497(8) -0.0019(6) 0.0030(6) 0.0109(6)
O1 0.0934(10) 0.0765(9) 0.0475(7) -0.0183(7) 0.0208(6) -0.0115(6)
O2 0.0931(10) 0.0692(8) 0.0612(8) -0.0212(7) 0.0153(7) -0.0029(6)
S1 0.0644(3) 0.0675(3) 0.0543(3) 0.0001(2) -0.0040(2) 0.0111(2)

loop_
_atom_type_symbol
_atom_type_description
_atom_type_scat_dispersion_real
_atom_type_scat_dispersion_imag
_atom_type_scat_source
C C 0.0033 0.0016 'International Tables Vol C Tables 4.2.6.8 and 6.1.1.4'
H H 0 0 'International Tables Vol C Tables 4.2.6.8 and 6.1.1.4'
N N 0.0061 0.0033 'International Tables Vol C Tables 4.2.6.8 and 6.1.1.4'
O O 0.0106 0.006 'International Tables Vol C Tables 4.2.6.8 and 6.1.1.4'
S S 0.1246 0.1234 'International Tables Vol C Tables 4.2.6.8 and 6.1.1.4'

loop_
_geom_angle_atom_site_label_1
_geom_angle_atom_site_label_2
_geom_angle_atom_site_label_3
_geom_angle
O1 C1 N1 122.88(15)
O1 C1 C3 122.36(15)
N1 C1 C3 114.76(15)
N2 C2 N1 116.55(13)
N2 C2 S1 125.97(13)
N1 C2 S1 117.48(11)
C4 C3 O2 110.10(16)
C4 C3 C1 132.21(17)
O2 C3 C1 117.69(14)
C3 C4 C5 106.21(18)
C3 C4 H4 126.9
C5 C4 H4 126.9
C6 C5 C4 106.98(18)
C6 C5 H5 126.5
C4 C5 H5 126.5
C5 C6 O2 110.8(2)
C5 C6 H6 124.6
O2 C6 H6 124.6
N2 C7 C8 110.91(14)
N2 C7 H7A 109.5
C8 C7 H7A 109.5
N2 C7 H7B 109.5
C8 C7 H7B 109.5
H7A C7 H7B 108
C9 C8 C13 118.11(18)
C9 C8 C7 121.02(16)
C13 C8 C7 120.83(17)
C8 C9 C10 121.12(19)
C8 C9 H9 119.4
C10 C9 H9 119.4
C11 C10 C9 120.0(2)
C11 C10 H10 120
C9 C10 H10 120
C12 C11 C10 119.9(2)
C12 C11 H11 120.1
C10 C11 H11 120.1
C11 C12 C13 120.91(19)
C11 C12 H12 119.5
C13 C12 H12 119.5
C8 C13 C12 120.0(2)
C8 C13 H13 120
C12 C13 H13 120
N2 C14 C15 112.89(14)
N2 C14 H14A 109
C15 C14 H14A 109
N2 C14 H14B 109
C15 C14 H14B 109
H14A C14 H14B 107.8
C16 C15 C20 118.96(18)
C16 C15 C14 121.02(17)
C20 C15 C14 119.96(17)
C15 C16 C17 120.0(2)
C15 C16 H16 120
C17 C16 H16 120
C18 C17 C16 120.1(2)
C18 C17 H17 120
C16 C17 H17 120
C19 C18 C17 120.3(2)
C19 C18 H18 119.8
C17 C18 H18 119.8
C18 C19 C20 120.0(2)
C18 C19 H19 120
C20 C19 H19 120
C19 C20 C15 120.6(2)
C19 C20 H20 119.7
C15 C20 H20 119.7
C1 N1 C2 123.56(13)
C1 N1 H1 119.2
C2 N1 H1 112.3
C2 N2 C14 120.33(13)
C2 N2 C7 123.68(14)
C14 N2 C7 115.28(14)
C6 O2 C3 105.95(16)

loop_
_geom_bond_atom_site_label_1
_geom_bond_atom_site_label_2
_geom_bond_distance
_geom_bond_publ_flag
C1 O1 1.2147(19) y
C1 N1 1.373(2) y
C1 C3 1.457(2) ?
C2 N2 1.332(2) y
C2 N1 1.412(2) y
C2 S1 1.6614(16) y
C3 C4 1.346(2) ?
C3 O2 1.366(2) ?
C4 C5 1.414(3) ?
C4 H4 0.93 ?
C5 C6 1.327(3) ?
C5 H5 0.93 ?
C6 O2 1.361(2) ?
C6 H6 0.93 ?
C7 N2 1.479(2) y
C7 C8 1.507(3) ?
C7 H7A 0.97 ?
C7 H7B 0.97 ?
C8 C9 1.379(3) ?
C8 C13 1.381(2) ?
C9 C10 1.382(3) ?
C9 H9 0.93 ?
C10 C11 1.364(3) ?
C10 H10 0.93 ?
C11 C12 1.351(3) ?
C11 H11 0.93 ?
C12 C13 1.391(3) ?
C12 H12 0.93 ?
C13 H13 0.93 ?
C14 N2 1.470(2) y
C14 C15 1.507(2) ?
C14 H14A 0.97 ?
C14 H14B 0.97 ?
C15 C16 1.377(3) ?
C15 C20 1.380(3) ?
C16 C17 1.385(3) ?
C16 H16 0.93 ?
C17 C18 1.371(4) ?
C17 H17 0.93 ?
C18 C19 1.356(4) ?
C18 H18 0.93 ?
C19 C20 1.379(3) ?
C19 H19 0.93 ?
C20 H20 0.93 ?
N1 H1 0.9423 ?

loop_
_geom_hbond_atom_site_label_D
_geom_hbond_atom_site_label_H
_geom_hbond_atom_site_label_A
_geom_hbond_site_symmetry_A
_geom_hbond_distance_DH
_geom_hbond_distance_HA
_geom_hbond_distance_DA
_geom_hbond_angle_DHA
_geom_hbond_publ_flag
N1 H1 O2 . 0.94 2.27 2.668(2) 105 yes
N1 H1 S1 2_755 0.94 2.60 3.322(2) 134 yes
C4 H4 O1 3_765 0.93 2.53 3.325(2) 143 yes
C7 H7B N1 . 0.97 2.36 2.806(2) 107 yes
C14 H14B S1 . 0.97 2.55 3.056(2) 113 y
C17 H17 O1 3_755 0.93 2.58 3.496(3) 167 y

loop_
_geom_torsion_atom_site_label_1
_geom_torsion_atom_site_label_2
_geom_torsion_atom_site_label_3
_geom_torsion_atom_site_label_4
_geom_torsion
_geom_torsion_publ_flag
O1 C1 C3 C4 3.7(3) ?
N1 C1 C3 C4 -176.92(18) ?
O1 C1 C3 O2 -176.19(16) ?
N1 C1 C3 O2 3.2(2) ?
O2 C3 C4 C5 0.2(2) ?
C1 C3 C4 C5 -179.72(18) ?
C3 C4 C5 C6 0.0(3) ?
C4 C5 C6 O2 -0.1(3) ?
N2 C7 C8 C9 63.1(2) ?
N2 C7 C8 C13 -119.13(18) ?
C13 C8 C9 C10 -0.2(3) ?
C7 C8 C9 C10 177.6(2) ?
C8 C9 C10 C11 0.1(4) ?
C9 C10 C11 C12 0.2(4) ?
C10 C11 C12 C13 -0.4(4) ?
C9 C8 C13 C12 0.0(3) ?
C7 C8 C13 C12 -177.85(18) ?
C11 C12 C13 C8 0.3(3) ?
N2 C14 C15 C16 52.4(2) ?
N2 C14 C15 C20 -130.28(18) ?
C20 C15 C16 C17 -0.4(3) ?
C14 C15 C16 C17 176.98(18) ?
C15 C16 C17 C18 0.0(3) ?
C16 C17 C18 C19 0.6(4) ?
C17 C18 C19 C20 -0.9(4) ?
C18 C19 C20 C15 0.5(3) ?
C16 C15 C20 C19 0.2(3) ?
C14 C15 C20 C19 -177.23(18) ?
O1 C1 N1 C2 16.7(3) ?
C3 C1 N1 C2 -162.70(14) ?
N2 C2 N1 C1 -64.7(2) y
S1 C2 N1 C1 116.05(15) y
N1 C2 N2 C14 173.61(14) ?
S1 C2 N2 C14 -7.2(2) ?
N1 C2 N2 C7 -16.5(2) ?
S1 C2 N2 C7 162.74(13) ?
C15 C14 N2 C2 -133.05(16) ?
C15 C14 N2 C7 56.2(2) ?
C8 C7 N2 C2 -110.02(18) ?
C8 C7 N2 C14 60.4(2) ?
C5 C6 O2 C3 0.2(3) ?
C4 C3 O2 C6 -0.3(2) ?
C1 C3 O2 C6 179.65(17) ?

loop_
_cod_related_entry_id
_cod_related_entry_database
_cod_related_entry_code
1 ChemSpider 851340
